data_4343026
loop_
_publ_author_name
'Ghosh, Aloke Kumar'
'Singha Mahapatra, Tufan'
'Cl\'erac, Rodolphe'
'Mathoni\`ere, Corine'
'Bertolasi, Valerio'
'Ray, Debashis'

_publ_section_title
;
 Direct C-N Coupling in an in Situ Ligand Transformation and the
 Self-Assembly of a Tetrametallic [Ni(II)4] Staircase.
;
_journal_issue 11
_journal_name_full 'Inorganic chemistry'
_journal_page_first 5136
_journal_page_last 5138
_journal_paper_doi 10.1021/acs.inorgchem.5b00411
_journal_volume 54
_journal_year 2015
_chemical_formula_moiety 'C74 H98 N14 Ni4 O12, 2(C H4 O), 2(H2 O)'
_chemical_formula_sum 'C76 H110 N14 Ni4 O16'
_chemical_formula_weight 1710.62
_chemical_name_systematic
;
 ?
;
_space_group_IT_number 14
_symmetry_cell_setting monoclinic
_symmetry_space_group_name_Hall '-P 2ybc'
_symmetry_space_group_name_H-M 'P 1 21/c 1'
_atom_sites_solution_hydrogens geom
_atom_sites_solution_primary direct
_atom_sites_solution_secondary difmap
_audit_creation_method SHELXL-97
_cell_angle_alpha 90.00
_cell_angle_beta 90.776(6)
_cell_angle_gamma 90.00
_cell_formula_units_Z 2
_cell_length_a 12.342(3)
_cell_length_b 13.667(3)
_cell_length_c 24.784(5)
_cell_measurement_reflns_used 33554
_cell_measurement_temperature 293(2)
_cell_measurement_theta_max 25.00
_cell_measurement_theta_min 1.70
_cell_volume 4180.1(16)
_computing_cell_refinement 'BRUCKER SMART APEX II'
_computing_data_collection 'BRUCKER SMART APEX II'
_computing_data_reduction 'BRUCKER SAINT'
_computing_molecular_graphics Diamond
_computing_publication_material 'SHELXL-97 (Sheldrick, 1997)'
_computing_structure_refinement 'SHELXL-97 (Sheldrick, 1997)'
_computing_structure_solution 'SIR97 (Altomare et al., 1999)'
_diffrn_ambient_temperature 293(2)
_diffrn_measured_fraction_theta_full 0.956
_diffrn_measured_fraction_theta_max 0.956
_diffrn_measurement_device_type 'BRUCKER SMART APEX II CCD'
_diffrn_measurement_method '\w scan'
_diffrn_radiation_monochromator graphite
_diffrn_radiation_source 'fine-focus sealed tube'
_diffrn_radiation_type MoK\a
_diffrn_radiation_wavelength 0.71073
_diffrn_reflns_av_R_equivalents 0.2014
_diffrn_reflns_av_sigmaI/netI 0.1405
_diffrn_reflns_limit_h_max 14
_diffrn_reflns_limit_h_min -14
_diffrn_reflns_limit_k_max 16
_diffrn_reflns_limit_k_min -16
_diffrn_reflns_limit_l_max 29
_diffrn_reflns_limit_l_min -29
_diffrn_reflns_number 33554
_diffrn_reflns_theta_full 25.00
_diffrn_reflns_theta_max 25.00
_diffrn_reflns_theta_min 1.70
_exptl_absorpt_coefficient_mu 0.958
_exptl_absorpt_correction_T_max 0.815
_exptl_absorpt_correction_T_min 0.750
_exptl_absorpt_correction_type multi-scan
_exptl_crystal_colour green
_exptl_crystal_density_diffrn 1.359
_exptl_crystal_density_method 'not measured'
_exptl_crystal_description needle
_exptl_crystal_F_000 1808
_exptl_crystal_size_max 0.27
_exptl_crystal_size_mid 0.22
_exptl_crystal_size_min 0.19
_refine_diff_density_max 0.816
_refine_diff_density_min -0.677
_refine_diff_density_rms 0.135
_refine_ls_extinction_method none
_refine_ls_goodness_of_fit_ref 0.984
_refine_ls_hydrogen_treatment mixed
_refine_ls_matrix_type full
_refine_ls_number_parameters 500
_refine_ls_number_reflns 7029
_refine_ls_number_restraints 6
_refine_ls_restrained_S_all 0.985
_refine_ls_R_factor_all 0.1653
_refine_ls_R_factor_gt 0.0870
_refine_ls_shift/su_max 0.002
_refine_ls_shift/su_mean 0.000
_refine_ls_structure_factor_coef Fsqd
_refine_ls_weighting_details 'calc w=1/[\s^2^(Fo^2^)+(0.1685P)^2^+0.0000P] where P=(Fo^2^+2Fc^2^)/3'
_refine_ls_weighting_scheme calc
_refine_ls_wR_factor_gt 0.2247
_refine_ls_wR_factor_ref 0.2929
_reflns_number_gt 3686
_reflns_number_total 7029
_reflns_threshold_expression I>2sigma(I)
_cod_data_source_file ic5b00411_si_002.cif
_cod_data_source_block Complex_1(new)
_cod_depositor_comments 'Adding full bibliography for 4343026.cif.'
_cod_original_cell_volume 4180.1(15)
_cod_original_sg_symbol_H-M 'P 21/c'
_cod_database_code 4343026

loop_
_symmetry_equiv_pos_as_xyz
'x, y, z'
'-x, y+1/2, -z+1/2'
'-x, -y, -z'
'x, -y-1/2, z-1/2'

loop_
_atom_site_label
_atom_site_type_symbol
_atom_site_fract_x
_atom_site_fract_y
_atom_site_fract_z
_atom_site_U_iso_or_equiv
_atom_site_adp_type
_atom_site_occupancy
_atom_site_symmetry_multiplicity
_atom_site_calc_flag
_atom_site_refinement_flags
_atom_site_disorder_assembly
_atom_site_disorder_group
Ni1 Ni 0.69262(7) 0.44463(7) 0.37295(4) 0.0354(3) Uani 1 1 d . . .
Ni2 Ni 0.49425(7) 0.53962(7) 0.43859(4) 0.0329(3) Uani 1 1 d . . .
O1 O 0.5594(4) 0.4030(4) 0.4151(2) 0.0344(12) Uani 1 1 d . . .
C1 C 0.5186(6) 0.3162(6) 0.4239(3) 0.0355(18) Uani 1 1 d . . .
C2 C 0.5785(7) 0.2289(5) 0.4101(4) 0.045(2) Uani 1 1 d . . .
C3 C 0.5326(7) 0.1367(6) 0.4221(4) 0.053(2) Uani 1 1 d . . .
H3 H 0.5721 0.0808 0.4139 0.064 Uiso 1 1 calc R . .
C4 C 0.4306(6) 0.1251(6) 0.4457(4) 0.047(2) Uani 1 1 d . . .
C5 C 0.3751(7) 0.2112(6) 0.4596(3) 0.046(2) Uani 1 1 d . . .
H5 H 0.3081 0.2062 0.4760 0.055 Uiso 1 1 calc R . .
C6 C 0.4171(6) 0.3029(5) 0.4496(3) 0.0348(18) Uani 1 1 d . . .
C7 C 0.3836(9) 0.0263(6) 0.4564(5) 0.069(3) Uani 1 1 d . . .
H7A H 0.3181 0.0183 0.4356 0.103 Uiso 1 1 calc R . .
H7B H 0.3679 0.0204 0.4941 0.103 Uiso 1 1 calc R . .
H7C H 0.4347 -0.0232 0.4464 0.103 Uiso 1 1 calc R . .
C8 C 0.6847(6) 0.2283(6) 0.3871(4) 0.045(2) Uani 1 1 d . . .
H8 H 0.7173 0.1671 0.3851 0.053 Uiso 1 1 calc R . .
N1 N 0.7419(5) 0.3002(5) 0.3689(3) 0.0452(17) Uani 1 1 d . . .
C9 C 0.8474(6) 0.2753(6) 0.3453(4) 0.057(3) Uani 1 1 d . B .
H9A H 0.8754 0.2173 0.3632 0.069 Uiso 1 1 calc R . .
H9B H 0.8977 0.3284 0.3527 0.069 Uiso 1 1 calc R . .
C10 C 0.8438(8) 0.2572(9) 0.2861(5) 0.090(4) Uani 1 1 d D . .
H10A H 0.7928 0.3022 0.2693 0.108 Uiso 1 1 calc R A 1
H10B H 0.8182 0.1912 0.2794 0.108 Uiso 1 1 calc R A 1
C11 C 0.9589(17) 0.2706(16) 0.2595(12) 0.109(8) Uiso 0.60 1 d PD B 1
H11A H 1.0093 0.2239 0.2753 0.130 Uiso 0.60 1 calc PR B 1
H11B H 0.9530 0.2571 0.2212 0.130 Uiso 0.60 1 calc PR B 1
O2 O 1.0008(15) 0.3694(13) 0.2675(7) 0.130(6) Uiso 0.60 1 d PD B 1
H2 H 0.9584 0.4090 0.2542 0.194 Uiso 0.60 1 calc PR B 1
C11' C 0.941(2) 0.209(2) 0.2572(15) 0.110(12) Uiso 0.40 1 d PD B 2
H11C H 0.9583 0.1451 0.2724 0.132 Uiso 0.40 1 calc PR B 2
H11D H 0.9278 0.2023 0.2188 0.132 Uiso 0.40 1 calc PR B 2
O2' O 1.023(3) 0.277(3) 0.2686(16) 0.179(14) Uiso 0.40 1 d PD B 2
H2' H 1.0060 0.3304 0.2554 0.268 Uiso 0.40 1 calc PR B 2
C12 C 0.3472(6) 0.3898(6) 0.4645(3) 0.0377(18) Uani 1 1 d . . .
H12 H 0.2856 0.3663 0.4855 0.045 Uiso 1 1 calc R . .
O3 O 0.3973(4) 0.4650(4) 0.4927(2) 0.0364(13) Uani 1 1 d . . .
N2 N 0.3055(5) 0.4333(5) 0.4132(3) 0.0426(17) Uani 1 1 d . . .
N3 N 0.3676(5) 0.5035(5) 0.3886(3) 0.0432(17) Uani 1 1 d . . .
C13 C 0.3209(7) 0.5228(7) 0.3410(4) 0.049(2) Uani 1 1 d . . .
C14 C 0.2310(8) 0.4637(8) 0.3361(4) 0.061(3) Uani 1 1 d . . .
H14 H 0.1841 0.4620 0.3064 0.073 Uiso 1 1 calc R . .
C15 C 0.2213(7) 0.4081(7) 0.3812(4) 0.053(2) Uani 1 1 d . . .
C16 C 0.3677(9) 0.5989(8) 0.3041(4) 0.071(3) Uani 1 1 d . . .
H16A H 0.3204 0.6546 0.3026 0.107 Uiso 1 1 calc R . .
H16B H 0.3749 0.5719 0.2686 0.107 Uiso 1 1 calc R . .
H16C H 0.4376 0.6187 0.3176 0.107 Uiso 1 1 calc R . .
C17 C 0.1462(7) 0.3268(7) 0.3969(4) 0.068(3) Uani 1 1 d . . .
H17A H 0.1845 0.2657 0.3961 0.102 Uiso 1 1 calc R . .
H17B H 0.0861 0.3243 0.3719 0.102 Uiso 1 1 calc R . .
H17C H 0.1201 0.3383 0.4326 0.102 Uiso 1 1 calc R . .
O4 O 0.6128(4) 0.5777(3) 0.3856(2) 0.0369(13) Uani 1 1 d . . .
C18 C 0.6446(6) 0.6659(6) 0.3696(3) 0.0368(18) Uani 1 1 d . . .
C19 C 0.5950(6) 0.7525(5) 0.3915(3) 0.0399(19) Uani 1 1 d . . .
C20 C 0.6374(7) 0.8442(6) 0.3768(4) 0.052(2) Uani 1 1 d . . .
H20 H 0.6081 0.9003 0.3920 0.063 Uiso 1 1 calc R . .
C21 C 0.7223(7) 0.8545(6) 0.3400(4) 0.053(2) Uani 1 1 d . . .
C22 C 0.7633(7) 0.7713(6) 0.3173(4) 0.049(2) Uani 1 1 d . . .
H22 H 0.8182 0.7769 0.2921 0.058 Uiso 1 1 calc R . .
C23 C 0.7254(6) 0.6785(6) 0.3305(3) 0.0407(19) Uani 1 1 d . . .
C24 C 0.7682(10) 0.9569(7) 0.3262(5) 0.081(4) Uani 1 1 d . . .
H24A H 0.8366 0.9497 0.3087 0.121 Uiso 1 1 calc R . .
H24B H 0.7779 0.9940 0.3588 0.121 Uiso 1 1 calc R . .
H24C H 0.7184 0.9904 0.3026 0.121 Uiso 1 1 calc R . .
C25 C 0.4980(7) 0.7541(6) 0.4234(3) 0.045(2) Uani 1 1 d . . .
H25 H 0.4716 0.8162 0.4311 0.054 Uiso 1 1 calc R . .
N4 N 0.4409(5) 0.6812(5) 0.4434(3) 0.0409(16) Uani 1 1 d . . .
C26 C 0.3367(7) 0.7088(7) 0.4694(4) 0.051(2) Uani 1 1 d . . .
H26A H 0.3454 0.7723 0.4863 0.061 Uiso 1 1 calc R . .
H26B H 0.3211 0.6617 0.4975 0.061 Uiso 1 1 calc R . .
C27 C 0.2414(10) 0.7131(11) 0.4306(6) 0.119(6) Uani 1 1 d . D .
H27A H 0.2239 0.6478 0.4178 0.143 Uiso 1 1 calc R . .
H27B H 0.2593 0.7532 0.3997 0.143 Uiso 1 1 calc R . .
C28 C 0.1447(17) 0.7566(15) 0.4598(8) 0.157(7) Uiso 1 1 d . . .
H28A H 0.1216 0.7141 0.4888 0.189 Uiso 1 1 calc R C 3
H28B H 0.1623 0.8205 0.4746 0.189 Uiso 1 1 calc R C 3
O5 O 0.063(2) 0.764(2) 0.4188(12) 0.186(11) Uiso 0.50 1 d P D 3
H5A H 0.0077 0.7876 0.4317 0.280 Uiso 0.50 1 calc PR D 3
O5' O 0.173(3) 0.852(2) 0.4415(14) 0.210(13) Uiso 0.50 1 d P D 4
H5' H 0.1709 0.8536 0.4084 0.314 Uiso 0.50 1 calc PR D 4
N5 N 0.6417(5) 0.4572(5) 0.2940(3) 0.0426(17) Uani 1 1 d . . .
N6 N 0.6900(5) 0.5364(5) 0.2696(3) 0.0442(17) Uani 1 1 d . . .
C29 C 0.5708(7) 0.4239(6) 0.2568(4) 0.047(2) Uani 1 1 d . . .
C30 C 0.5763(8) 0.4805(8) 0.2117(4) 0.064(3) Uani 1 1 d . . .
H30 H 0.5357 0.4707 0.1802 0.077 Uiso 1 1 calc R . .
C31 C 0.6508(8) 0.5544(7) 0.2194(3) 0.056(2) Uani 1 1 d . . .
C32 C 0.5018(8) 0.3379(8) 0.2696(4) 0.072(3) Uani 1 1 d . . .
H32A H 0.5221 0.3126 0.3044 0.108 Uiso 1 1 calc R . .
H32B H 0.5117 0.2882 0.2428 0.108 Uiso 1 1 calc R . .
H32C H 0.4272 0.3575 0.2699 0.108 Uiso 1 1 calc R . .
C33 C 0.6899(9) 0.6361(8) 0.1864(4) 0.074(3) Uani 1 1 d . . .
H33A H 0.6960 0.6939 0.2083 0.110 Uiso 1 1 calc R . .
H33B H 0.6398 0.6479 0.1572 0.110 Uiso 1 1 calc R . .
H33C H 0.7596 0.6200 0.1721 0.110 Uiso 1 1 calc R . .
C34 C 0.7718(6) 0.5905(6) 0.2989(4) 0.048(2) Uani 1 1 d . . .
H34 H 0.8253 0.6148 0.2733 0.058 Uiso 1 1 calc R . .
N7 N 0.8263(5) 0.5165(5) 0.3361(3) 0.0449(17) Uani 1 1 d . F .
H7 H 0.8567 0.4712 0.3140 0.054 Uiso 1 1 calc R . .
C35 C 0.9167(7) 0.5616(7) 0.3657(4) 0.063(3) Uani 1 1 d . . .
H35A H 0.9347 0.6233 0.3486 0.076 Uiso 1 1 calc R E 5
H35B H 0.9796 0.5193 0.3634 0.076 Uiso 1 1 calc R E 5
C36 C 0.8922(12) 0.5802(11) 0.4247(6) 0.064(4) Uiso 0.70 1 d P F 5
H36A H 0.9548 0.6131 0.4402 0.076 Uiso 0.70 1 calc PR F 5
H36B H 0.8326 0.6264 0.4256 0.076 Uiso 0.70 1 calc PR F 5
C36' C 0.948(2) 0.5109(19) 0.4130(11) 0.039(6) Uiso 0.30 1 d P F 6
H36C H 1.0129 0.5423 0.4273 0.047 Uiso 0.30 1 calc PR F 6
H36D H 0.9684 0.4451 0.4025 0.047 Uiso 0.30 1 calc PR F 6
C37 C 0.8657(6) 0.5025(8) 0.4599(4) 0.066(3) Uani 1 1 d . . .
H37A H 0.8677 0.5265 0.4967 0.079 Uiso 1 1 calc R F 5
H37B H 0.9204 0.4518 0.4569 0.079 Uiso 1 1 calc R F 5
O6 O 0.7619(4) 0.4604(4) 0.4492(2) 0.0458(14) Uani 1 1 d . F .
C1A C 0.086(3) -0.072(2) 0.3390(13) 0.124(11) Uiso 0.50 1 d PD G 7
O1A O 0.072(2) -0.013(2) 0.2931(12) 0.170(11) Uiso 0.50 1 d PD G 7
C1B C 0.102(3) 0.007(3) 0.3740(16) 0.163(15) Uiso 0.50 1 d PD H 8
O1B O 0.056(3) 0.033(2) 0.3239(16) 0.193(13) Uiso 0.50 1 d PD H 8
O1W O 0.1192(18) 0.340(2) 0.0187(14) 0.229(17) Uani 0.50 1 d P . .
O3W O 0.159(3) 0.544(2) 0.0519(10) 0.217(15) Uani 0.50 1 d P . .

loop_
_atom_site_aniso_label
_atom_site_aniso_U_11
_atom_site_aniso_U_22
_atom_site_aniso_U_33
_atom_site_aniso_U_23
_atom_site_aniso_U_13
_atom_site_aniso_U_12
Ni1 0.0274(5) 0.0387(6) 0.0402(6) -0.0029(5) 0.0078(4) 0.0024(4)
Ni2 0.0259(5) 0.0348(6) 0.0381(6) 0.0002(4) 0.0063(4) 0.0027(4)
O1 0.029(3) 0.032(3) 0.042(3) 0.002(2) 0.005(2) 0.002(2)
C1 0.025(4) 0.040(4) 0.042(5) 0.003(4) 0.000(3) -0.001(3)
C2 0.052(5) 0.027(4) 0.055(6) -0.006(4) 0.005(4) 0.000(4)
C3 0.065(6) 0.029(4) 0.066(6) -0.007(4) 0.005(5) 0.008(4)
C4 0.040(4) 0.036(5) 0.064(6) 0.001(4) 0.000(4) -0.006(4)
C5 0.045(5) 0.046(5) 0.046(5) 0.003(4) 0.006(4) -0.004(4)
C6 0.038(4) 0.030(4) 0.037(4) -0.004(3) 0.005(3) -0.006(3)
C7 0.079(7) 0.040(5) 0.088(8) 0.004(5) 0.006(6) -0.013(5)
C8 0.039(5) 0.036(5) 0.058(6) -0.004(4) 0.004(4) 0.006(4)
N1 0.029(3) 0.046(4) 0.061(5) -0.010(4) 0.003(3) 0.006(3)
C9 0.030(4) 0.045(5) 0.097(8) -0.012(5) 0.009(5) 0.009(4)
C10 0.056(6) 0.120(10) 0.095(9) -0.059(8) 0.026(6) -0.002(6)
C12 0.036(4) 0.043(5) 0.034(4) 0.002(4) -0.002(3) -0.006(4)
O3 0.030(3) 0.041(3) 0.039(3) 0.000(2) 0.007(2) -0.003(2)
N2 0.031(4) 0.044(4) 0.052(4) -0.005(3) 0.002(3) 0.001(3)
N3 0.036(4) 0.049(4) 0.045(4) -0.003(3) 0.009(3) 0.003(3)
C13 0.041(5) 0.061(6) 0.046(5) 0.000(5) -0.005(4) 0.008(4)
C14 0.043(5) 0.088(7) 0.051(6) -0.001(6) -0.013(4) 0.008(5)
C15 0.034(5) 0.065(6) 0.059(6) -0.016(5) -0.006(4) 0.004(4)
C16 0.074(7) 0.084(7) 0.055(6) 0.005(6) -0.011(5) 0.010(6)
C17 0.041(5) 0.075(7) 0.088(8) -0.024(6) -0.008(5) -0.007(5)
O4 0.034(3) 0.034(3) 0.044(3) 0.008(2) 0.015(2) 0.000(2)
C18 0.029(4) 0.044(5) 0.037(4) 0.001(4) 0.011(3) -0.007(3)
C19 0.042(4) 0.032(4) 0.046(5) -0.004(4) 0.006(4) 0.004(3)
C20 0.047(5) 0.044(5) 0.066(6) -0.001(5) 0.002(4) 0.000(4)
C21 0.053(5) 0.047(5) 0.059(6) -0.002(5) 0.014(5) -0.008(4)
C22 0.046(5) 0.054(5) 0.046(5) 0.002(4) 0.009(4) -0.006(4)
C23 0.042(4) 0.041(4) 0.039(5) 0.001(4) 0.005(4) -0.003(4)
C24 0.101(9) 0.047(6) 0.095(9) 0.010(6) 0.031(7) -0.022(6)
C25 0.052(5) 0.036(5) 0.047(5) -0.004(4) -0.006(4) 0.011(4)
N4 0.037(4) 0.048(4) 0.038(4) 0.004(3) 0.001(3) 0.008(3)
C26 0.045(5) 0.053(5) 0.056(6) 0.005(5) 0.004(4) 0.009(4)
C27 0.059(7) 0.154(13) 0.144(13) -0.077(11) 0.027(8) -0.004(8)
N5 0.031(3) 0.049(4) 0.048(4) -0.007(3) 0.006(3) -0.002(3)
N6 0.037(4) 0.051(4) 0.045(4) 0.000(3) 0.006(3) -0.002(3)
C29 0.040(5) 0.053(5) 0.046(5) -0.007(4) -0.008(4) -0.012(4)
C30 0.055(6) 0.086(7) 0.051(6) -0.014(6) -0.001(5) -0.010(5)
C31 0.063(6) 0.076(7) 0.027(5) 0.004(5) -0.005(4) 0.007(5)
C32 0.066(6) 0.073(7) 0.077(8) -0.015(6) -0.012(6) -0.016(5)
C33 0.090(8) 0.076(7) 0.055(6) 0.016(6) 0.004(6) 0.002(6)
C34 0.037(4) 0.056(5) 0.052(6) -0.002(4) 0.022(4) -0.003(4)
N7 0.036(4) 0.051(4) 0.049(4) 0.002(3) 0.010(3) 0.003(3)
C35 0.039(5) 0.066(6) 0.083(8) 0.001(6) 0.003(5) -0.013(4)
C37 0.026(4) 0.110(8) 0.062(6) -0.024(6) 0.002(4) -0.012(5)
O6 0.037(3) 0.052(3) 0.049(4) -0.004(3) 0.002(3) 0.004(2)
O1W 0.080(15) 0.28(3) 0.33(4) -0.11(3) 0.09(2) -0.060(18)
O3W 0.33(4) 0.23(3) 0.095(19) 0.017(19) -0.04(2) -0.06(3)

loop_
_atom_type_symbol
_atom_type_description
_atom_type_scat_dispersion_real
_atom_type_scat_dispersion_imag
_atom_type_scat_source
C C 0.0033 0.0016 'International Tables Vol C Tables 4.2.6.8 and 6.1.1.4'
H H 0.0000 0.0000 'International Tables Vol C Tables 4.2.6.8 and 6.1.1.4'
N N 0.0061 0.0033 'International Tables Vol C Tables 4.2.6.8 and 6.1.1.4'
O O 0.0106 0.0060 'International Tables Vol C Tables 4.2.6.8 and 6.1.1.4'
Ni Ni 0.3393 1.1124 'International Tables Vol C Tables 4.2.6.8 and 6.1.1.4'

loop_
_geom_angle_atom_site_label_1
_geom_angle_atom_site_label_2
_geom_angle_atom_site_label_3
_geom_angle
_geom_angle_site_symmetry_3
O1 Ni1 N5 105.8(2) .
O1 Ni1 N1 89.9(2) .
N5 Ni1 N1 96.8(3) .
O1 Ni1 O6 83.6(2) .
N5 Ni1 O6 167.4(2) .
N1 Ni1 O6 91.5(3) .
O1 Ni1 O4 77.39(19) .
N5 Ni1 O4 86.1(2) .
N1 Ni1 O4 167.3(2) .
O6 Ni1 O4 87.9(2) .
O1 Ni1 N7 168.4(2) .
N5 Ni1 N7 77.4(3) .
N1 Ni1 N7 100.9(3) .
O6 Ni1 N7 91.8(2) .
O4 Ni1 N7 91.8(2) .
N3 Ni2 O4 102.7(2) .
N3 Ni2 N4 91.1(3) .
O4 Ni2 N4 91.7(2) .
N3 Ni2 O3 80.2(2) .
O4 Ni2 O3 164.2(2) .
N4 Ni2 O3 103.8(2) .
N3 Ni2 O1 84.8(2) .
O4 Ni2 O1 76.71(19) .
N4 Ni2 O1 166.6(2) .
O3 Ni2 O1 88.22(19) .
N3 Ni2 O3 159.3(2) 3_666
O4 Ni2 O3 94.2(2) 3_666
N4 Ni2 O3 100.3(2) 3_666
O3 Ni2 O3 80.3(2) 3_666
O1 Ni2 O3 87.6(2) 3_666
C1 O1 Ni1 130.8(4) .
C1 O1 Ni2 127.2(4) .
Ni1 O1 Ni2 101.9(2) .
O1 C1 C6 122.3(6) .
O1 C1 C2 120.6(6) .
C6 C1 C2 117.1(7) .
C3 C2 C8 116.6(7) .
C3 C2 C1 118.6(7) .
C8 C2 C1 124.7(7) .
C4 C3 C2 123.4(7) .
C4 C3 H3 118.3 .
C2 C3 H3 118.3 .
C3 C4 C5 116.8(7) .
C3 C4 C7 121.9(8) .
C5 C4 C7 121.4(8) .
C6 C5 C4 122.0(7) .
C6 C5 H5 119.0 .
C4 C5 H5 119.0 .
C5 C6 C1 122.1(7) .
C5 C6 C12 116.8(6) .
C1 C6 C12 121.0(6) .
C4 C7 H7A 109.5 .
C4 C7 H7B 109.5 .
H7A C7 H7B 109.5 .
C4 C7 H7C 109.5 .
H7A C7 H7C 109.5 .
H7B C7 H7C 109.5 .
N1 C8 C2 129.7(7) .
N1 C8 H8 115.1 .
C2 C8 H8 115.1 .
C8 N1 C9 116.8(7) .
C8 N1 Ni1 123.0(5) .
C9 N1 Ni1 120.1(5) .
N1 C9 C10 114.5(8) .
N1 C9 H9A 108.6 .
C10 C9 H9A 108.6 .
N1 C9 H9B 108.6 .
C10 C9 H9B 108.6 .
H9A C9 H9B 107.6 .
C9 C10 C11' 120.8(17) .
C9 C10 C11 112.1(14) .
C11' C10 C11 32.4(13) .
C9 C10 H10A 109.2 .
C11' C10 H10A 125.0 .
C11 C10 H10A 109.2 .
C9 C10 H10B 109.2 .
C11' C10 H10B 77.1 .
C11 C10 H10B 109.2 .
H10A C10 H10B 107.9 .
O2 C11 C10 111.7(16) .
O2 C11 H11A 109.3 .
C10 C11 H11A 109.3 .
O2 C11 H11B 109.3 .
C10 C11 H11B 109.3 .
H11A C11 H11B 107.9 .
C11 O2 H2 109.5 .
O2' C11' C10 100(2) .
O2' C11' H11C 111.7 .
C10 C11' H11C 111.7 .
O2' C11' H11D 111.7 .
C10 C11' H11D 111.7 .
H11C C11' H11D 109.5 .
C11' O2' H2' 109.5 .
O3 C12 N2 106.3(6) .
O3 C12 C6 116.9(6) .
N2 C12 C6 107.2(6) .
O3 C12 H12 108.7 .
N2 C12 H12 108.7 .
C6 C12 H12 108.7 .
C12 O3 Ni2 107.3(4) .
C12 O3 Ni2 130.2(5) 3_666
Ni2 O3 Ni2 99.7(2) 3_666
C15 N2 N3 110.4(7) .
C15 N2 C12 131.1(7) .
N3 N2 C12 118.0(6) .
C13 N3 N2 107.0(7) .
C13 N3 Ni2 143.9(6) .
N2 N3 Ni2 109.0(5) .
N3 C13 C14 107.6(8) .
N3 C13 C16 120.6(8) .
C14 C13 C16 131.8(9) .
C15 C14 C13 109.5(9) .
C15 C14 H14 125.2 .
C13 C14 H14 125.2 .
N2 C15 C14 105.5(8) .
N2 C15 C17 120.7(9) .
C14 C15 C17 133.5(9) .
C13 C16 H16A 109.5 .
C13 C16 H16B 109.5 .
H16A C16 H16B 109.5 .
C13 C16 H16C 109.5 .
H16A C16 H16C 109.5 .
H16B C16 H16C 109.5 .
C15 C17 H17A 109.5 .
C15 C17 H17B 109.5 .
H17A C17 H17B 109.5 .
C15 C17 H17C 109.5 .
H17A C17 H17C 109.5 .
H17B C17 H17C 109.5 .
C18 O4 Ni2 129.7(4) .
C18 O4 Ni1 127.0(4) .
Ni2 O4 Ni1 102.5(2) .
O4 C18 C23 121.9(7) .
O4 C18 C19 120.2(6) .
C23 C18 C19 117.8(7) .
C20 C19 C18 118.2(7) .
C20 C19 C25 116.2(7) .
C18 C19 C25 125.3(7) .
C21 C20 C19 122.7(8) .
C21 C20 H20 118.7 .
C19 C20 H20 118.7 .
C22 C21 C20 117.8(8) .
C22 C21 C24 121.5(8) .
C20 C21 C24 120.7(8) .
C21 C22 C23 122.2(8) .
C21 C22 H22 118.9 .
C23 C22 H22 118.9 .
C22 C23 C18 121.1(7) .
C22 C23 C34 117.4(7) .
C18 C23 C34 121.5(7) .
C21 C24 H24A 109.5 .
C21 C24 H24B 109.5 .
H24A C24 H24B 109.5 .
C21 C24 H24C 109.5 .
H24A C24 H24C 109.5 .
H24B C24 H24C 109.5 .
N4 C25 C19 130.2(7) .
N4 C25 H25 114.9 .
C19 C25 H25 114.9 .
C25 N4 C26 116.0(7) .
C25 N4 Ni2 121.1(5) .
C26 N4 Ni2 122.9(5) .
N4 C26 C27 113.8(8) .
N4 C26 H26A 108.8 .
C27 C26 H26A 108.8 .
N4 C26 H26B 108.8 .
C27 C26 H26B 108.8 .
H26A C26 H26B 107.7 .
C26 C27 C28 108.7(12) .
C26 C27 H27A 109.9 .
C28 C27 H27A 109.9 .
C26 C27 H27B 109.9 .
C28 C27 H27B 109.9 .
H27A C27 H27B 108.3 .
O5' C28 O5 83(2) .
O5' C28 C27 90.7(19) .
O5 C28 C27 104.0(19) .
O5' C28 H28A 149.1 .
O5 C28 H28A 110.9 .
C27 C28 H28A 110.9 .
O5' C28 H28B 40.7 .
O5 C28 H28B 110.9 .
C27 C28 H28B 110.9 .
H28A C28 H28B 109.0 .
C28 O5 H5A 109.5 .
C28 O5' H5' 109.5 .
C29 N5 N6 104.3(7) .
C29 N5 Ni1 144.5(6) .
N6 N5 Ni1 110.8(5) .
C31 N6 N5 113.3(7) .
C31 N6 C34 127.6(7) .
N5 N6 C34 119.0(7) .
N5 C29 C30 109.4(8) .
N5 C29 C32 119.4(8) .
C30 C29 C32 131.2(9) .
C29 C30 C31 110.0(9) .
C29 C30 H30 125.0 .
C31 C30 H30 125.0 .
N6 C31 C30 103.0(8) .
N6 C31 C33 122.3(9) .
C30 C31 C33 134.7(10) .
C29 C32 H32A 109.5 .
C29 C32 H32B 109.5 .
H32A C32 H32B 109.5 .
C29 C32 H32C 109.5 .
H32A C32 H32C 109.5 .
H32B C32 H32C 109.5 .
C31 C33 H33A 109.5 .
C31 C33 H33B 109.5 .
H33A C33 H33B 109.5 .
C31 C33 H33C 109.5 .
H33A C33 H33C 109.5 .
H33B C33 H33C 109.5 .
N6 C34 N7 105.4(7) .
N6 C34 C23 113.1(6) .
N7 C34 C23 111.9(7) .
N6 C34 H34 108.7 .
N7 C34 H34 108.7 .
C23 C34 H34 108.7 .
C35 N7 C34 110.6(7) .
C35 N7 Ni1 124.6(6) .
C34 N7 Ni1 103.1(4) .
C35 N7 H7 105.7 .
C34 N7 H7 105.7 .
Ni1 N7 H7 105.7 .
C36' C35 N7 114.1(13) .
C36' C35 C36 48.6(12) .
N7 C35 C36 113.1(9) .
C36' C35 H35A 136.6 .
N7 C35 H35A 109.0 .
C36 C35 H35A 109.0 .
C36' C35 H35B 62.9 .
N7 C35 H35B 109.0 .
C36 C35 H35B 109.0 .
H35A C35 H35B 107.8 .
C37 C36 C35 121.3(12) .
C37 C36 H36A 107.0 .
C35 C36 H36A 107.0 .
C37 C36 H36B 107.0 .
C35 C36 H36B 107.0 .
H36A C36 H36B 106.7 .
C35 C36' C37 118.8(18) .
C35 C36' H36C 107.6 .
C37 C36' H36C 107.6 .
C35 C36' H36D 107.6 .
C37 C36' H36D 107.6 .
H36C C36' H36D 107.1 .
C36 C37 O6 113.7(10) .
C36 C37 C36' 47.6(11) .
O6 C37 C36' 119.0(13) .
C36 C37 H37A 108.8 .
O6 C37 H37A 108.8 .
C36' C37 H37A 131.9 .
C36 C37 H37B 108.8 .
O6 C37 H37B 108.8 .
C36' C37 H37B 62.3 .
H37A C37 H37B 107.7 .
C37 O6 Ni1 124.7(5) .

loop_
_geom_bond_atom_site_label_1
_geom_bond_atom_site_label_2
_geom_bond_distance
_geom_bond_site_symmetry_2
Ni1 O1 2.040(5) .
Ni1 N5 2.054(7) .
Ni1 N1 2.068(7) .
Ni1 O6 2.075(6) .
Ni1 O4 2.094(5) .
Ni1 N7 2.136(6) .
Ni2 N3 2.042(7) .
Ni2 O4 2.047(5) .
Ni2 N4 2.048(6) .
Ni2 O3 2.076(5) .
Ni2 O1 2.117(5) .
Ni2 O3 2.153(6) 3_666
O1 C1 1.309(9) .
C1 C6 1.424(10) .
C1 C2 1.447(10) .
C2 C3 1.414(11) .
C2 C8 1.437(11) .
C3 C4 1.404(12) .
C3 H3 0.9300 .
C4 C5 1.407(11) .
C4 C7 1.495(11) .
C5 C6 1.379(10) .
C5 H5 0.9300 .
C6 C12 1.517(10) .
C7 H7A 0.9600 .
C7 H7B 0.9600 .
C7 H7C 0.9600 .
C8 N1 1.296(10) .
C8 H8 0.9300 .
N1 C9 1.473(10) .
C9 C10 1.489(15) .
C9 H9A 0.9700 .
C9 H9B 0.9700 .
C10 C11' 1.554(18) .
C10 C11 1.584(16) .
C10 H10A 0.9700 .
C10 H10B 0.9700 .
C11 O2 1.458(17) .
C11 H11A 0.9700 .
C11 H11B 0.9700 .
O2 H2 0.8200 .
C11' O2' 1.403(19) .
C11' H11C 0.9700 .
C11' H11D 0.9700 .
O2' H2' 0.8200 .
C12 O3 1.383(9) .
C12 N2 1.490(10) .
C12 H12 0.9800 .
O3 Ni2 2.153(5) 3_666
N2 C15 1.344(11) .
N2 N3 1.376(9) .
N3 C13 1.332(11) .
C13 C14 1.377(13) .
C13 C16 1.506(13) .
C14 C15 1.357(13) .
C14 H14 0.9300 .
C15 C17 1.502(13) .
C16 H16A 0.9600 .
C16 H16B 0.9600 .
C16 H16C 0.9600 .
C17 H17A 0.9600 .
C17 H17B 0.9600 .
C17 H17C 0.9600 .
O4 C18 1.329(9) .
C18 C23 1.410(10) .
C18 C19 1.441(10) .
C19 C20 1.408(11) .
C19 C25 1.445(11) .
C20 C21 1.405(12) .
C20 H20 0.9300 .
C21 C22 1.369(12) .
C21 C24 1.549(12) .
C22 C23 1.392(11) .
C22 H22 0.9300 .
C23 C34 1.549(11) .
C24 H24A 0.9600 .
C24 H24B 0.9600 .
C24 H24C 0.9600 .
C25 N4 1.321(10) .
C25 H25 0.9300 .
N4 C26 1.493(10) .
C26 C27 1.510(17) .
C26 H26A 0.9700 .
C26 H26B 0.9700 .
C27 C28 1.53(2) .
C27 H27A 0.9700 .
C27 H27B 0.9700 .
C28 O5' 1.43(3) .
C28 O5 1.43(3) .
C28 H28A 0.9700 .
C28 H28B 0.9700 .
O5 H5A 0.8200 .
O5' H5' 0.8200 .
N5 C29 1.342(10) .
N5 N6 1.380(9) .
N6 C31 1.351(11) .
N6 C34 1.440(11) .
C29 C30 1.363(13) .
C29 C32 1.487(12) .
C30 C31 1.378(13) .
C30 H30 0.9300 .
C31 C33 1.470(13) .
C32 H32A 0.9600 .
C32 H32B 0.9600 .
C32 H32C 0.9600 .
C33 H33A 0.9600 .
C33 H33B 0.9600 .
C33 H33C 0.9600 .
C34 N7 1.519(11) .
C34 H34 0.9800 .
N7 C35 1.463(12) .
N7 H7 0.9100 .
C35 C36' 1.41(3) .
C35 C36 1.518(17) .
C35 H35A 0.9700 .
C35 H35B 0.9700 .
C36 C37 1.415(17) .
C36 H36A 0.9700 .
C36 H36B 0.9700 .
C36' C37 1.56(3) .
C36' H36C 0.9700 .
C36' H36D 0.9700 .
C37 O6 1.426(10) .
C37 H37A 0.9700 .
C37 H37B 0.9700 .
C1A O1A 1.403(19) .
C1B O1B 1.403(19) .
